data_1574590
loop_
_publ_author_name
'Xue, Minying'
'To, Wai-Pong'
'Cheng, Gang'
'Zhang, Yuzhen'
'Tang, Zhou'
'Du, Lili'
'Low, Kam-Hung'
'Wan, Qingyun'
'Che, Chi-Ming'

_publ_section_title
;
 3MMLCT excited states of luminescent binuclear PdII complexes: excited
 state inner-sphere electron-transfer reactions and application
;
_journal_issue 24
_journal_name_full 'Chemical Science'
_journal_page_first 10701
_journal_page_last 10713
_journal_paper_doi 10.1039/D4SC08612K
_journal_volume 16
_journal_year 2025
_chemical_formula_moiety 'C68 H70 N6 Pd2, C H2 Cl2'
_chemical_formula_sum 'C69 H72 Cl2 N6 Pd2'
_chemical_formula_weight 1269.02
_space_group_crystal_system monoclinic
_space_group_IT_number 15
_space_group_name_Hall '-C 2yc'
_space_group_name_H-M_alt 'C 1 2/c 1'
_atom_sites_solution_hydrogens geom
_audit_creation_date 2021-11-08
_audit_creation_method
;
Olex2 1.3
(compiled 2020.11.12 svn.r5f609507 for OlexSys, GUI svn.r6408)
;
_audit_update_record
;
2024-05-04 deposited with the CCDC.	2025-05-05 downloaded from the CCDC.
;
_cell_angle_alpha 90
_cell_angle_beta 125.365(2)
_cell_angle_gamma 90
_cell_formula_units_Z 4
_cell_length_a 28.7870(19)
_cell_length_b 14.0679(9)
_cell_length_c 18.2253(14)
_cell_measurement_reflns_used 272
_cell_measurement_temperature 173(2)
_cell_measurement_theta_max 25.0071
_cell_measurement_theta_min 2.4204
_cell_volume 6018.9(7)
_computing_cell_refinement 'SAINT V8.34A (Bruker AXS Inc., 2013)'
_computing_data_collection 'APEX3 v2015.5-2 (Bruker-AXS, 2015)'
_computing_data_reduction 'SAINT V8.34A (Bruker AXS Inc., 2013)'
_computing_molecular_graphics 'Olex2 1.3 (Dolomanov et al., 2009)'
_computing_publication_material 'Olex2 1.3 (Dolomanov et al., 2009)'
_computing_structure_refinement 'SHELXL-2014/7 (Sheldrick, 2014)'
_computing_structure_solution 'SHELXT 2014/4 (Sheldrick, 2014)'
_diffrn_ambient_temperature 173(2)
_diffrn_detector_area_resol_mean 10.4167
_diffrn_measured_fraction_theta_full 0.961
_diffrn_measured_fraction_theta_max 0.728
_diffrn_measurement_device_type 'Bruker D8 VENTURE FIXED-CHI PHOTON 100 CMOS'
_diffrn_measurement_method '\f and \w scans'
_diffrn_radiation_type MoK\a
_diffrn_radiation_wavelength 0.71073
_diffrn_reflns_av_R_equivalents 0.1403
_diffrn_reflns_av_unetI/netI 0.2594
_diffrn_reflns_Laue_measured_fraction_full 0.961
_diffrn_reflns_Laue_measured_fraction_max 0.728
_diffrn_reflns_limit_h_max 36
_diffrn_reflns_limit_h_min -34
_diffrn_reflns_limit_k_max 18
_diffrn_reflns_limit_k_min -17
_diffrn_reflns_limit_l_max 22
_diffrn_reflns_limit_l_min -22
_diffrn_reflns_number 11298
_diffrn_reflns_point_group_measured_fraction_full 0.961
_diffrn_reflns_point_group_measured_fraction_max 0.728
_diffrn_reflns_theta_full 25.242
_diffrn_reflns_theta_max 29.357
_diffrn_reflns_theta_min 2.470
_diffrn_source 'I\mS HB micro-focus sealed tube'
_exptl_absorpt_coefficient_mu 0.733
_exptl_absorpt_correction_T_max 0.7459
_exptl_absorpt_correction_T_min 0.5619
_exptl_absorpt_correction_type multi-scan
_exptl_absorpt_process_details
;
SADABS-2014/5 - Bruker AXS area detector scaling and absorption correction
;
_exptl_crystal_colour orange
_exptl_crystal_colour_primary orange
_exptl_crystal_density_diffrn 1.400
_exptl_crystal_description block
_exptl_crystal_F_000 2616
_exptl_crystal_size_max 0.192
_exptl_crystal_size_mid 0.187
_exptl_crystal_size_min 0.153
_refine_diff_density_max 1.932
_refine_diff_density_min -1.717
_refine_diff_density_rms 0.156
_refine_ls_extinction_method none
_refine_ls_goodness_of_fit_ref 1.055
_refine_ls_hydrogen_treatment constr
_refine_ls_matrix_type full
_refine_ls_number_parameters 363
_refine_ls_number_reflns 6025
_refine_ls_number_restraints 0
_refine_ls_restrained_S_all 1.055
_refine_ls_R_factor_all 0.1622
_refine_ls_R_factor_gt 0.0727
_refine_ls_shift/su_max 0.000
_refine_ls_shift/su_mean 0.000
_refine_ls_structure_factor_coef Fsqd
_refine_ls_weighting_details 'w=1/[\s^2^(Fo^2^)+(0.0433P)^2^+90.4606P] where P=(Fo^2^+2Fc^2^)/3'
_refine_ls_weighting_scheme calc
_refine_ls_wR_factor_gt 0.1517
_refine_ls_wR_factor_ref 0.1829
_reflns_Friedel_coverage 0.000
_reflns_number_gt 3968
_reflns_number_total 6025
_reflns_threshold_expression 'I > 2\s(I)'
_cod_data_source_file d4sc08612k2.cif
_cod_data_source_block mo_CHEM0579
_cod_depositor_comments 'Adding full bibliography for 1574586--1574591.cif.'
_cod_database_code 1574590
_shelx_shelxl_version_number 2014/7
_shelx_space_group_comment
;
The symmetry employed for this shelxl refinement is uniquely defined
by the following loop, which should always be used as a source of
symmetry information in preference to the above space-group names.
They are only intended as comments.
;
_shelx_estimated_absorpt_t_max 0.896
_shelx_estimated_absorpt_t_min 0.872
_olex2_refinement_description
;
1. Others
 Fixed Sof: H35A(0.5) H35B(0.5)
2.a Secondary CH2 refined with riding coordinates:
 C35(H35A,H35B)
2.b Aromatic/amide H refined with riding coordinates:
 C2(H2), C3(H3), C5(H5), C8(H8), C10(H10), C11(H11), C13(H13), C14(H14),
 C15(H15), C16(H16), C17(H17), C19(H19), C20(H20), C21(H21), C22(H22), C23(H23),
  C25(H25)
2.c Idealised Me refined as rotating group:
 C28(H28A,H28B,H28C), C29(H29A,H29B,H29C), C30(H30A,H30B,H30C), C32(H32A,H32B,
 H32C), C33(H33A,H33B,H33C), C34(H34A,H34B,H34C)
;
_olex2_submission_special_instructions 'No special instructions were received'

loop_
_space_group_symop_operation_xyz
'x, y, z'
'-x, y, -z+1/2'
'x+1/2, y+1/2, z'
'-x+1/2, y+1/2, -z+1/2'
'-x, -y, -z'
'x, -y, z-1/2'
'-x+1/2, -y+1/2, -z'
'x+1/2, -y+1/2, z-1/2'

loop_
_atom_site_label
_atom_site_type_symbol
_atom_site_fract_x
_atom_site_fract_y
_atom_site_fract_z
_atom_site_U_iso_or_equiv
_atom_site_adp_type
_atom_site_occupancy
_atom_site_site_symmetry_order
_atom_site_calc_flag
_atom_site_refinement_flags_posn
_atom_site_refinement_flags_adp
_atom_site_refinement_flags_occupancy
_atom_site_disorder_assembly
_atom_site_disorder_group
Pd1 Pd 0.48521(2) 0.48165(4) 0.31057(3) 0.02398(17) Uani 1 1 d . . . . .
N1 N 0.5342(3) 0.3758(4) 0.3937(4) 0.0284(13) Uani 1 1 d . . . . .
N2 N 0.5539(2) 0.5760(4) 0.3566(3) 0.0248(12) Uani 1 1 d . . . . .
N3 N 0.5667(2) 0.5775(4) 0.2941(4) 0.0257(13) Uani 1 1 d . . . . .
C1 C 0.4280(3) 0.3767(4) 0.2575(4) 0.0225(14) Uani 1 1 d . . . . .
C2 C 0.3720(3) 0.3799(5) 0.1809(5) 0.0323(17) Uani 1 1 d . . . . .
H2 H 0.3555 0.4397 0.1543 0.039 Uiso 1 1 calc R U . . .
C3 C 0.3403(3) 0.2994(5) 0.1430(5) 0.0308(17) Uani 1 1 d . . . . .
H3 H 0.3018 0.3049 0.0924 0.037 Uiso 1 1 calc R U . . .
C4 C 0.3630(3) 0.2095(5) 0.1766(4) 0.0273(15) Uani 1 1 d . . . . .
C5 C 0.4187(3) 0.2047(5) 0.2541(4) 0.0269(15) Uani 1 1 d . . . . .
H5 H 0.4350 0.1446 0.2801 0.032 Uiso 1 1 calc R U . . .
C6 C 0.4503(3) 0.2867(5) 0.2935(4) 0.0271(15) Uani 1 1 d . . . . .
C7 C 0.5095(3) 0.2873(4) 0.3736(4) 0.0229(14) Uani 1 1 d . . . . .
C8 C 0.5392(3) 0.2081(5) 0.4240(4) 0.0282(16) Uani 1 1 d . . . . .
H8 H 0.5206 0.1482 0.4084 0.034 Uiso 1 1 calc R U . . .
C9 C 0.5958(3) 0.2150(5) 0.4970(4) 0.0283(16) Uani 1 1 d . . . . .
C10 C 0.6212(3) 0.3044(5) 0.5156(5) 0.0290(16) Uani 1 1 d . . . . .
H10 H 0.6602 0.3120 0.5638 0.035 Uiso 1 1 calc R U . . .
C11 C 0.5900(3) 0.3814(5) 0.4643(4) 0.0303(16) Uani 1 1 d . . . . .
H11 H 0.6083 0.4415 0.4788 0.036 Uiso 1 1 calc R U . . .
C12 C 0.3310(3) 0.1213(5) 0.1324(5) 0.0327(17) Uani 1 1 d . . . . .
C13 C 0.2738(3) 0.1134(6) 0.0960(6) 0.048(2) Uani 1 1 d . . . . .
H13 H 0.2541 0.1654 0.0997 0.057 Uiso 1 1 calc R U . . .
C14 C 0.2447(4) 0.0295(7) 0.0537(7) 0.065(3) Uani 1 1 d . . . . .
H14 H 0.2051 0.0255 0.0279 0.078 Uiso 1 1 calc R U . . .
C15 C 0.2716(4) -0.0463(6) 0.0488(6) 0.062(3) Uani 1 1 d . . . . .
H15 H 0.2515 -0.1038 0.0215 0.074 Uiso 1 1 calc R U . . .
C16 C 0.3283(4) -0.0389(6) 0.0836(6) 0.062(3) Uani 1 1 d . . . . .
H16 H 0.3475 -0.0912 0.0796 0.074 Uiso 1 1 calc R U . . .
C17 C 0.3576(4) 0.0441(6) 0.1246(5) 0.045(2) Uani 1 1 d . . . . .
H17 H 0.3968 0.0482 0.1478 0.055 Uiso 1 1 calc R U . . .
C18 C 0.6277(3) 0.1316(5) 0.5554(5) 0.0325(17) Uani 1 1 d . . . . .
C19 C 0.6014(4) 0.0649(5) 0.5748(5) 0.043(2) Uani 1 1 d . . . . .
H19 H 0.5617 0.0700 0.5478 0.052 Uiso 1 1 calc R U . . .
C20 C 0.6322(5) -0.0104(6) 0.6338(6) 0.058(3) Uani 1 1 d . . . . .
H20 H 0.6139 -0.0560 0.6474 0.069 Uiso 1 1 calc R U . . .
C21 C 0.6895(5) -0.0169(7) 0.6717(7) 0.071(3) Uani 1 1 d . . . . .
H21 H 0.7109 -0.0676 0.7119 0.085 Uiso 1 1 calc R U . . .
C22 C 0.7160(4) 0.0478(7) 0.6527(7) 0.069(3) Uani 1 1 d . . . . .
H22 H 0.7557 0.0419 0.6794 0.082 Uiso 1 1 calc R U . . .
C23 C 0.6856(4) 0.1220(6) 0.5947(6) 0.049(2) Uani 1 1 d . . . . .
H23 H 0.7045 0.1669 0.5815 0.059 Uiso 1 1 calc R U . . .
C24 C 0.5903(3) 0.6352(5) 0.4239(4) 0.0265(15) Uani 1 1 d . . . . .
C25 C 0.6264(3) 0.6749(5) 0.4049(4) 0.0282(15) Uani 1 1 d . . . . .
H25 H 0.6562 0.7193 0.4409 0.034 Uiso 1 1 calc R U . . .
C26 C 0.6103(3) 0.6368(4) 0.3225(4) 0.0262(15) Uani 1 1 d . . . . .
C27 C 0.5904(3) 0.6556(5) 0.5070(4) 0.0312(17) Uani 1 1 d . . . . .
C28 C 0.6489(4) 0.6302(7) 0.5929(5) 0.050(2) Uani 1 1 d . . . . .
H28A H 0.6560 0.5620 0.5931 0.075 Uiso 1 1 calc R U . . .
H28B H 0.6495 0.6461 0.6457 0.075 Uiso 1 1 calc R U . . .
H28C H 0.6787 0.6663 0.5946 0.075 Uiso 1 1 calc R U . . .
C29 C 0.5448(4) 0.6002(6) 0.5062(5) 0.041(2) Uani 1 1 d . . . . .
H29A H 0.5072 0.6181 0.4531 0.062 Uiso 1 1 calc R U . . .
H29B H 0.5471 0.6149 0.5608 0.062 Uiso 1 1 calc R U . . .
H29C H 0.5508 0.5319 0.5043 0.062 Uiso 1 1 calc R U . . .
C30 C 0.5800(5) 0.7620(6) 0.5088(6) 0.057(3) Uani 1 1 d . . . . .
H30A H 0.5419 0.7786 0.4559 0.085 Uiso 1 1 calc R U . . .
H30B H 0.6087 0.7985 0.5081 0.085 Uiso 1 1 calc R U . . .
H30C H 0.5825 0.7771 0.5635 0.085 Uiso 1 1 calc R U . . .
C31 C 0.6324(3) 0.6652(5) 0.2680(5) 0.0328(17) Uani 1 1 d . . . . .
C32 C 0.6284(4) 0.5842(5) 0.2083(5) 0.0388(18) Uani 1 1 d . . . . .
H32A H 0.5888 0.5630 0.1682 0.058 Uiso 1 1 calc R U . . .
H32B H 0.6524 0.5311 0.2463 0.058 Uiso 1 1 calc R U . . .
H32C H 0.6416 0.6069 0.1724 0.058 Uiso 1 1 calc R U . . .
C33 C 0.6939(4) 0.6967(8) 0.3282(7) 0.072(3) Uani 1 1 d . . . . .
H33A H 0.7062 0.7194 0.2911 0.108 Uiso 1 1 calc R U . . .
H33B H 0.7177 0.6429 0.3649 0.108 Uiso 1 1 calc R U . . .
H33C H 0.6976 0.7481 0.3675 0.108 Uiso 1 1 calc R U . . .
C34 C 0.5954(5) 0.7475(7) 0.2058(7) 0.070(3) Uani 1 1 d . . . . .
H34A H 0.6082 0.7660 0.1684 0.105 Uiso 1 1 calc R U . . .
H34B H 0.5988 0.8019 0.2422 0.105 Uiso 1 1 calc R U . . .
H34C H 0.5555 0.7271 0.1671 0.105 Uiso 1 1 calc R U . . .
Cl1 Cl 0.49814(13) 0.94631(19) 0.16869(19) 0.0720(8) Uani 1 1 d . . . . .
C35 C 0.5000 0.8746(10) 0.2500 0.078(5) Uani 1 2 d S T P . .
H35A H 0.5341 0.8333 0.2799 0.093 Uiso 0.5 1 calc R U P . .
H35B H 0.4659 0.8333 0.2201 0.093 Uiso 0.5 1 calc R U P . .

loop_
_atom_site_aniso_label
_atom_site_aniso_U_11
_atom_site_aniso_U_22
_atom_site_aniso_U_33
_atom_site_aniso_U_23
_atom_site_aniso_U_13
_atom_site_aniso_U_12
Pd1 0.0338(3) 0.0179(3) 0.0256(3) 0.0005(2) 0.0203(2) -0.0016(2)
N1 0.038(3) 0.029(3) 0.028(3) -0.001(2) 0.025(3) -0.001(3)
N2 0.035(3) 0.024(3) 0.025(3) 0.002(2) 0.023(2) -0.002(3)
N3 0.038(3) 0.014(3) 0.035(3) 0.000(2) 0.027(3) -0.003(3)
C1 0.028(3) 0.022(3) 0.025(3) -0.001(2) 0.019(3) 0.002(3)
C2 0.040(4) 0.021(4) 0.040(4) -0.002(3) 0.026(3) -0.007(3)
C3 0.031(4) 0.026(4) 0.033(4) 0.003(3) 0.017(3) 0.003(3)
C4 0.032(4) 0.022(4) 0.031(4) -0.001(3) 0.020(3) -0.003(3)
C5 0.033(4) 0.020(3) 0.030(4) 0.006(3) 0.020(3) 0.003(3)
C6 0.029(4) 0.031(4) 0.028(3) -0.001(3) 0.020(3) -0.002(3)
C7 0.032(4) 0.018(3) 0.025(3) 0.002(2) 0.020(3) 0.002(3)
C8 0.037(4) 0.014(3) 0.032(4) -0.002(3) 0.019(3) -0.001(3)
C9 0.035(4) 0.027(4) 0.030(4) 0.000(3) 0.023(3) 0.006(3)
C10 0.034(4) 0.029(4) 0.030(4) -0.005(3) 0.021(3) -0.007(3)
C11 0.034(4) 0.023(4) 0.027(3) -0.002(3) 0.014(3) -0.003(3)
C12 0.034(4) 0.028(4) 0.032(4) 0.007(3) 0.017(3) 0.000(3)
C13 0.035(5) 0.034(5) 0.065(6) 0.007(4) 0.023(4) -0.003(4)
C14 0.038(5) 0.056(7) 0.066(6) 0.013(5) 0.011(4) -0.010(5)
C15 0.056(6) 0.030(5) 0.058(6) -0.001(4) 0.009(5) -0.014(5)
C16 0.065(6) 0.032(5) 0.059(6) -0.007(4) 0.019(5) -0.006(5)
C17 0.041(5) 0.037(5) 0.043(5) -0.007(3) 0.016(4) -0.002(4)
C18 0.045(4) 0.021(4) 0.029(4) -0.003(3) 0.019(3) 0.004(3)
C19 0.056(5) 0.026(4) 0.041(4) 0.002(3) 0.024(4) 0.003(4)
C20 0.090(8) 0.032(5) 0.048(5) 0.010(4) 0.039(5) 0.006(5)
C21 0.092(8) 0.047(6) 0.052(6) 0.016(5) 0.029(6) 0.016(6)
C22 0.052(6) 0.060(7) 0.069(7) 0.012(5) 0.020(5) 0.030(5)
C23 0.045(5) 0.041(5) 0.055(5) 0.005(4) 0.025(4) 0.015(4)
C24 0.032(4) 0.019(3) 0.027(3) -0.007(3) 0.017(3) -0.009(3)
C25 0.038(4) 0.020(4) 0.029(3) -0.001(3) 0.022(3) -0.004(3)
C26 0.034(4) 0.015(3) 0.028(3) 0.002(3) 0.017(3) 0.000(3)
C27 0.045(4) 0.026(4) 0.027(3) -0.006(3) 0.024(3) -0.007(3)
C28 0.051(5) 0.070(6) 0.026(4) -0.001(4) 0.020(4) -0.012(5)
C29 0.058(5) 0.038(5) 0.037(4) -0.011(3) 0.033(4) -0.004(4)
C30 0.101(8) 0.033(5) 0.059(6) -0.009(4) 0.060(6) -0.004(5)
C31 0.045(4) 0.021(4) 0.043(4) -0.001(3) 0.032(4) -0.005(3)
C32 0.054(5) 0.033(4) 0.050(5) 0.003(3) 0.042(4) 0.000(4)
C33 0.070(7) 0.101(9) 0.077(7) -0.044(6) 0.061(6) -0.051(6)
C34 0.124(9) 0.050(6) 0.086(7) 0.033(5) 0.091(7) 0.030(6)
Cl1 0.095(2) 0.0543(15) 0.0756(17) 0.0012(12) 0.0549(16) -0.0012(14)
C35 0.116(14) 0.044(8) 0.104(13) 0.000 0.082(11) 0.000

loop_
_atom_type_symbol
_atom_type_description
_atom_type_scat_dispersion_real
_atom_type_scat_dispersion_imag
_atom_type_scat_source
C C 0.0033 0.0016 'International Tables Vol C Tables 4.2.6.8 and 6.1.1.4'
H H 0.0000 0.0000 'International Tables Vol C Tables 4.2.6.8 and 6.1.1.4'
N N 0.0061 0.0033 'International Tables Vol C Tables 4.2.6.8 and 6.1.1.4'
Pd Pd -0.9988 1.0072 'International Tables Vol C Tables 4.2.6.8 and 6.1.1.4'
Cl Cl 0.1484 0.1585 'International Tables Vol C Tables 4.2.6.8 and 6.1.1.4'

loop_
_geom_angle_atom_site_label_1
_geom_angle_atom_site_label_2
_geom_angle_atom_site_label_3
_geom_angle
_geom_angle_site_symmetry_1
_geom_angle_site_symmetry_3
_geom_angle_publ_flag
N1 Pd1 Pd1 101.27(17) . 2_655 ?
N1 Pd1 N2 94.6(2) . . ?
N1 Pd1 N3 169.8(2) . 2_655 ?
N2 Pd1 Pd1 70.67(15) . 2_655 ?
N3 Pd1 Pd1 70.31(16) 2_655 2_655 ?
N3 Pd1 N2 88.2(2) 2_655 . ?
C1 Pd1 Pd1 99.25(18) . 2_655 ?
C1 Pd1 N1 80.7(2) . . ?
C1 Pd1 N2 168.0(2) . . ?
C1 Pd1 N3 94.7(2) . 2_655 ?
C7 N1 Pd1 116.3(4) . . ?
C11 N1 Pd1 126.9(5) . . ?
C11 N1 C7 116.7(6) . . ?
N3 N2 Pd1 108.5(4) . . ?
C24 N2 Pd1 143.8(5) . . ?
C24 N2 N3 107.7(5) . . ?
N2 N3 Pd1 110.5(4) . 2_655 ?
C26 N3 Pd1 140.2(5) . 2_655 ?
C26 N3 N2 109.2(5) . . ?
C2 C1 Pd1 127.8(5) . . ?
C2 C1 C6 116.7(6) . . ?
C6 C1 Pd1 114.6(5) . . ?
C1 C2 H2 119.1 . . ?
C3 C2 C1 121.8(7) . . ?
C3 C2 H2 119.1 . . ?
C2 C3 H3 119.1 . . ?
C2 C3 C4 121.7(7) . . ?
C4 C3 H3 119.1 . . ?
C3 C4 C5 117.4(6) . . ?
C3 C4 C12 122.6(6) . . ?
C5 C4 C12 120.0(6) . . ?
C4 C5 H5 119.7 . . ?
C6 C5 C4 120.7(6) . . ?
C6 C5 H5 119.7 . . ?
C1 C6 C7 114.5(6) . . ?
C5 C6 C1 121.7(6) . . ?
C5 C6 C7 123.8(6) . . ?
N1 C7 C6 113.2(6) . . ?
N1 C7 C8 121.9(6) . . ?
C8 C7 C6 124.9(6) . . ?
C7 C8 H8 119.6 . . ?
C7 C8 C9 120.9(6) . . ?
C9 C8 H8 119.6 . . ?
C8 C9 C10 117.1(6) . . ?
C8 C9 C18 121.7(6) . . ?
C10 C9 C18 121.2(6) . . ?
C9 C10 H10 119.9 . . ?
C11 C10 C9 120.1(6) . . ?
C11 C10 H10 119.9 . . ?
N1 C11 C10 123.2(6) . . ?
N1 C11 H11 118.4 . . ?
C10 C11 H11 118.4 . . ?
C13 C12 C4 121.7(7) . . ?
C13 C12 C17 117.8(7) . . ?
C17 C12 C4 120.6(7) . . ?
C12 C13 H13 119.9 . . ?
C12 C13 C14 120.2(9) . . ?
C14 C13 H13 119.9 . . ?
C13 C14 H14 119.3 . . ?
C15 C14 C13 121.4(9) . . ?
C15 C14 H14 119.3 . . ?
C14 C15 H15 120.5 . . ?
C14 C15 C16 118.9(8) . . ?
C16 C15 H15 120.5 . . ?
C15 C16 H16 119.7 . . ?
C15 C16 C17 120.5(9) . . ?
C17 C16 H16 119.7 . . ?
C12 C17 H17 119.4 . . ?
C16 C17 C12 121.2(8) . . ?
C16 C17 H17 119.4 . . ?
C19 C18 C9 121.2(7) . . ?
C19 C18 C23 118.5(7) . . ?
C23 C18 C9 120.2(7) . . ?
C18 C19 H19 119.4 . . ?
C18 C19 C20 121.1(9) . . ?
C20 C19 H19 119.4 . . ?
C19 C20 H20 120.7 . . ?
C21 C20 C19 118.6(10) . . ?
C21 C20 H20 120.7 . . ?
C20 C21 H21 119.4 . . ?
C22 C21 C20 121.1(9) . . ?
C22 C21 H21 119.4 . . ?
C21 C22 H22 119.9 . . ?
C21 C22 C23 120.2(10) . . ?
C23 C22 H22 119.9 . . ?
C18 C23 H23 119.8 . . ?
C22 C23 C18 120.5(9) . . ?
C22 C23 H23 119.8 . . ?
N2 C24 C25 108.8(6) . . ?
N2 C24 C27 124.8(6) . . ?
C25 C24 C27 126.5(6) . . ?
C24 C25 H25 126.8 . . ?
C24 C25 C26 106.5(6) . . ?
C26 C25 H25 126.8 . . ?
N3 C26 C25 107.9(7) . . ?
N3 C26 C31 124.7(6) . . ?
C25 C26 C31 127.0(6) . . ?
C28 C27 C24 109.6(6) . . ?
C29 C27 C24 112.7(6) . . ?
C29 C27 C28 108.7(6) . . ?
C29 C27 C30 108.8(7) . . ?
C30 C27 C24 108.4(6) . . ?
C30 C27 C28 108.6(7) . . ?
C27 C28 H28A 109.5 . . ?
C27 C28 H28B 109.5 . . ?
C27 C28 H28C 109.5 . . ?
H28A C28 H28B 109.5 . . ?
H28A C28 H28C 109.5 . . ?
H28B C28 H28C 109.5 . . ?
C27 C29 H29A 109.5 . . ?
C27 C29 H29B 109.5 . . ?
C27 C29 H29C 109.5 . . ?
H29A C29 H29B 109.5 . . ?
H29A C29 H29C 109.5 . . ?
H29B C29 H29C 109.5 . . ?
C27 C30 H30A 109.5 . . ?
C27 C30 H30B 109.5 . . ?
C27 C30 H30C 109.5 . . ?
H30A C30 H30B 109.5 . . ?
H30A C30 H30C 109.5 . . ?
H30B C30 H30C 109.5 . . ?
C26 C31 C32 112.5(6) . . ?
C26 C31 C33 111.2(7) . . ?
C26 C31 C34 108.0(6) . . ?
C32 C31 C34 107.6(7) . . ?
C33 C31 C32 107.9(7) . . ?
C33 C31 C34 109.6(8) . . ?
C31 C32 H32A 109.5 . . ?
C31 C32 H32B 109.5 . . ?
C31 C32 H32C 109.5 . . ?
H32A C32 H32B 109.5 . . ?
H32A C32 H32C 109.5 . . ?
H32B C32 H32C 109.5 . . ?
C31 C33 H33A 109.5 . . ?
C31 C33 H33B 109.5 . . ?
C31 C33 H33C 109.5 . . ?
H33A C33 H33B 109.5 . . ?
H33A C33 H33C 109.5 . . ?
H33B C33 H33C 109.5 . . ?
C31 C34 H34A 109.5 . . ?
C31 C34 H34B 109.5 . . ?
C31 C34 H34C 109.5 . . ?
H34A C34 H34B 109.5 . . ?
H34A C34 H34C 109.5 . . ?
H34B C34 H34C 109.5 . . ?
Cl1 C35 Cl1 110.4(8) . 2_655 ?
Cl1 C35 H35A 109.6 2_655 . ?
Cl1 C35 H35A 109.6 . . ?
Cl1 C35 H35B 109.6 . . ?
Cl1 C35 H35B 109.6 2_655 . ?
H35A C35 H35B 108.1 . . ?

loop_
_geom_bond_atom_site_label_1
_geom_bond_atom_site_label_2
_geom_bond_distance
_geom_bond_site_symmetry_2
_geom_bond_publ_flag
Pd1 Pd1 2.7884(11) 2_655 ?
Pd1 N1 2.007(6) . ?
Pd1 N2 2.112(5) . ?
Pd1 N3 2.096(5) 2_655 ?
Pd1 C1 1.996(6) . ?
N1 C7 1.373(8) . ?
N1 C11 1.361(9) . ?
N2 N3 1.384(8) . ?
N2 C24 1.345(8) . ?
N3 Pd1 2.096(5) 2_655 ?
N3 C26 1.337(9) . ?
C1 C2 1.394(9) . ?
C1 C6 1.398(9) . ?
C2 H2 0.9500 . ?
C2 C3 1.365(10) . ?
C3 H3 0.9500 . ?
C3 C4 1.392(9) . ?
C4 C5 1.396(9) . ?
C4 C12 1.475(10) . ?
C5 H5 0.9500 . ?
C5 C6 1.386(9) . ?
C6 C7 1.468(9) . ?
C7 C8 1.380(9) . ?
C8 H8 0.9500 . ?
C8 C9 1.389(10) . ?
C9 C10 1.395(10) . ?
C9 C18 1.490(9) . ?
C10 H10 0.9500 . ?
C10 C11 1.371(9) . ?
C11 H11 0.9500 . ?
C12 C13 1.379(11) . ?
C12 C17 1.384(11) . ?
C13 H13 0.9500 . ?
C13 C14 1.393(12) . ?
C14 H14 0.9500 . ?
C14 C15 1.352(14) . ?
C15 H15 0.9500 . ?
C15 C16 1.370(14) . ?
C16 H16 0.9500 . ?
C16 C17 1.379(11) . ?
C17 H17 0.9500 . ?
C18 C19 1.373(11) . ?
C18 C23 1.390(11) . ?
C19 H19 0.9500 . ?
C19 C20 1.400(11) . ?
C20 H20 0.9500 . ?
C20 C21 1.373(15) . ?
C21 H21 0.9500 . ?
C21 C22 1.356(16) . ?
C22 H22 0.9500 . ?
C22 C23 1.380(12) . ?
C23 H23 0.9500 . ?
C24 C25 1.389(10) . ?
C24 C27 1.539(10) . ?
C25 H25 0.9500 . ?
C25 C26 1.399(9) . ?
C26 C31 1.510(10) . ?
C27 C28 1.537(10) . ?
C27 C29 1.520(11) . ?
C27 C30 1.532(10) . ?
C28 H28A 0.9800 . ?
C28 H28B 0.9800 . ?
C28 H28C 0.9800 . ?
C29 H29A 0.9800 . ?
C29 H29B 0.9800 . ?
C29 H29C 0.9800 . ?
C30 H30A 0.9800 . ?
C30 H30B 0.9800 . ?
C30 H30C 0.9800 . ?
C31 C32 1.532(10) . ?
C31 C33 1.511(11) . ?
C31 C34 1.536(11) . ?
C32 H32A 0.9800 . ?
C32 H32B 0.9800 . ?
C32 H32C 0.9800 . ?
C33 H33A 0.9800 . ?
C33 H33B 0.9800 . ?
C33 H33C 0.9800 . ?
C34 H34A 0.9800 . ?
C34 H34B 0.9800 . ?
C34 H34C 0.9800 . ?
Cl1 C35 1.767(8) . ?
C35 Cl1 1.767(8) 2_655 ?
C35 H35A 0.9900 . ?
C35 H35B 0.9900 . ?
